data_4023645
loop_
_publ_author_name
'Derrick L. J. Clive'
Minaruzzaman
'Haikang Yang'

_publ_contact_author_address
; Department of Chemistry
  University of Alberta
  Edmonton, Alberta T6G 2G2
  Canada
;
_publ_contact_author_email derrick.clive@ualberta.ca
_publ_contact_author_fax 1(780)4928231
_publ_contact_author_name 'Dr. Derrick L. J. Clive'
_publ_contact_author_phone 1(780)4923251
_publ_section_title
;
 The Naturally Occurring Ketene Acetal Benesudon: Total Synthesis
 and Assignment of Relative and Absolute Stereochemistry
;
_journal_name_full 'Journal of Organic Chemistry'
_journal_page_first 6743
_journal_page_last 6752
_journal_paper_doi 10.1021/jo801028y
_journal_volume 73
_journal_year 2008
_chemical_absolute_configuration syn
_chemical_formula_moiety 'C16 H28 O4'
_chemical_formula_sum 'C16 H28 O4'
_chemical_formula_weight 284.38
_chemical_name_systematic 6-heptyl-5-methyl-3-methylenehexahydro-4H-furo[2,3-b]pyran-4,5-diol
_space_group_IT_number 4
_symmetry_cell_setting monoclinic
_symmetry_space_group_name_Hall 'P 2yb'
_symmetry_space_group_name_H-M 'P 1 21 1'
_atom_sites_solution_hydrogens geom
_atom_sites_solution_primary direct
_atom_sites_solution_secondary difmap
_audit_creation_method SHELXL-97
_cell_angle_alpha 90.00
_cell_angle_beta 92.815(3)
_cell_angle_gamma 90.00
_cell_formula_units_Z 2
_cell_length_a 5.5158(7)
_cell_length_b 6.7186(8)
_cell_length_c 21.890(3)
_cell_measurement_reflns_used 3239
_cell_measurement_temperature 193(2)
_cell_measurement_theta_max 26.35
_cell_measurement_theta_min 2.79
_cell_volume 810.23(17)
_computing_cell_refinement 'Bruker SAINT (Bruker, 1997)'
_computing_data_collection 'Bruker SMART (Bruker, 1997)'
_computing_data_reduction 'Bruker SAINT (Bruker, 1997)'
_computing_molecular_graphics 'Bruker SHELXTL (Bruker, 1997)'
_computing_publication_material 'Bruker SHELXTL (Bruker, 1997)'
_computing_structure_refinement 'SHELXL-97 (Sheldrick, 1997)'
_computing_structure_solution 'SHELXS-97 (Sheldrick, 1990)'
_diffrn_ambient_temperature 193(2)
_diffrn_detector_area_resol_mean 8.192
_diffrn_measured_fraction_theta_full 0.993
_diffrn_measured_fraction_theta_max 0.993
_diffrn_measurement_device_type 'Bruker PLATFORM diffractometer/SMART 1000 CCD area detector'
_diffrn_measurement_method '\w scans'
_diffrn_radiation_monochromator graphite
_diffrn_radiation_source 'fine-focus sealed tube'
_diffrn_radiation_type MoK\a
_diffrn_radiation_wavelength 0.71073
_diffrn_reflns_av_R_equivalents 0.0507
_diffrn_reflns_av_sigmaI/netI 0.0825
_diffrn_reflns_limit_h_max 6
_diffrn_reflns_limit_h_min -6
_diffrn_reflns_limit_k_max 8
_diffrn_reflns_limit_k_min -8
_diffrn_reflns_limit_l_max 27
_diffrn_reflns_limit_l_min -27
_diffrn_reflns_number 5853
_diffrn_reflns_theta_full 26.43
_diffrn_reflns_theta_max 26.43
_diffrn_reflns_theta_min 0.93
_diffrn_standards_decay_% 0
_diffrn_standards_interval_time 0
_diffrn_standards_number 0
_exptl_absorpt_coefficient_mu 0.082
_exptl_absorpt_correction_T_max 0.9967
_exptl_absorpt_correction_T_min 0.9704
_exptl_absorpt_correction_type multi-scan
_exptl_absorpt_process_details 'SADABS (Sheldrick, 1996)'
_exptl_crystal_colour colorless
_exptl_crystal_density_diffrn 1.166
_exptl_crystal_density_method 'not measured'
_exptl_crystal_description plate
_exptl_crystal_F_000 312
_exptl_crystal_size_max 0.37
_exptl_crystal_size_mid 0.32
_exptl_crystal_size_min 0.04
_refine_diff_density_max 0.333
_refine_diff_density_min -0.307
_refine_diff_density_rms 0.106
_refine_ls_abs_structure_details 'Flack H D (1983), Acta Cryst. A39, 876-881'
_refine_ls_abs_structure_Flack 0.0(17)
_refine_ls_extinction_method none
_refine_ls_goodness_of_fit_ref 1.050
_refine_ls_hydrogen_treatment constr
_refine_ls_matrix_type full
_refine_ls_number_parameters 180
_refine_ls_number_reflns 3300
_refine_ls_number_restraints 2
_refine_ls_restrained_S_all 1.050
_refine_ls_R_factor_all 0.0940
_refine_ls_R_factor_gt 0.0663
_refine_ls_shift/su_max 0.000
_refine_ls_shift/su_mean 0.000
_refine_ls_structure_factor_coef Fsqd
_refine_ls_weighting_details 'calc w=1/[\s^2^(Fo^2^)+(0.0989P)^2^+0.0000P] where P=(Fo^2^+2Fc^2^)/3'
_refine_ls_weighting_scheme calc
_refine_ls_wR_factor_gt 0.1584
_refine_ls_wR_factor_ref 0.1771
_reflns_number_gt 2474
_reflns_number_total 3300
_reflns_threshold_expression I>2\s(I)
_cod_data_source_file jo801028y-file001.cif
_cod_data_source_block 111
_cod_depositor_comments
;
The following automatic conversions were performed:
'_symmetry_cell_setting' value 'Monoclinic' changed to 'monoclinic'
according to '/home/saulius/struct/CIF-dictionaries/cif_core.dic'
dictionary named 'cif_core.dic' version 2.4.1 from 2010-06-29.

Automatic conversion script
Id: cif_fix_enum 1527 2010-12-29 10:47:43Z saulius 
;
_cod_original_sg_symbol_H-M 'P 21'
_cod_database_code 4023645

loop_
_symmetry_equiv_pos_as_xyz
'x, y, z'
'-x, y+1/2, -z'

loop_
_atom_site_label
_atom_site_type_symbol
_atom_site_fract_x
_atom_site_fract_y
_atom_site_fract_z
_atom_site_U_iso_or_equiv
_atom_site_adp_type
_atom_site_occupancy
_atom_site_symmetry_multiplicity
_atom_site_calc_flag
_atom_site_refinement_flags
_atom_site_disorder_assembly
_atom_site_disorder_group
O1 O 0.2360(4) 0.1434(3) 0.33118(10) 0.0283(5) Uani 1 1 d . . .
O2 O -0.0204(4) -0.0815(3) 0.37463(11) 0.0339(6) Uani 1 1 d . . .
O3 O 0.1550(4) 0.5406(3) 0.33404(11) 0.0304(6) Uani 1 1 d . . .
H3O H 0.0952 0.6438 0.3489 0.046 Uiso 1 1 calc R . .
O4 O -0.3473(4) 0.5022(2) 0.37967(10) 0.0304(5) Uani 1 1 d D . .
H4O H -0.4881 0.4994 0.3632 0.046 Uiso 1 1 calc RD . .
C1 C 0.1242(6) 0.0991(4) 0.38407(15) 0.0267(7) Uani 1 1 d . . .
H1 H 0.2519 0.0734 0.4171 0.032 Uiso 1 1 calc R . .
C2 C 0.0829(6) 0.2302(5) 0.28290(14) 0.0274(7) Uani 1 1 d . . .
H2 H -0.0488 0.1328 0.2715 0.033 Uiso 1 1 calc R . .
C3 C -0.0361(6) 0.4195(5) 0.30688(14) 0.0261(7) Uani 1 1 d . . .
C4 C -0.2076(6) 0.3476(4) 0.35549(14) 0.0236(7) Uani 1 1 d D . .
H4 H -0.3203 0.2460 0.3365 0.028 Uiso 1 1 calc R . .
C5 C -0.0583(5) 0.2495(4) 0.40788(14) 0.0235(7) Uani 1 1 d . . .
H5 H 0.0278 0.3529 0.4336 0.028 Uiso 1 1 calc R . .
C6 C -0.2094(5) 0.1202(5) 0.44657(14) 0.0261(7) Uani 1 1 d . . .
C7 C -0.2128(6) -0.0826(5) 0.41630(16) 0.0309(7) Uani 1 1 d . . .
H7A H -0.1861 -0.1887 0.4473 0.037 Uiso 1 1 calc R . .
H7B H -0.3709 -0.1060 0.3941 0.037 Uiso 1 1 calc R . .
C8 C -0.1676(6) 0.5369(6) 0.25611(16) 0.0366(8) Uani 1 1 d . . .
H8A H -0.0510 0.5802 0.2265 0.044 Uiso 1 1 calc R . .
H8B H -0.2453 0.6536 0.2735 0.044 Uiso 1 1 calc R . .
H8C H -0.2915 0.4525 0.2355 0.044 Uiso 1 1 calc R . .
C9 C -0.3095(6) 0.1649(5) 0.49798(15) 0.0338(8) Uani 1 1 d . . .
H9A H -0.2895 0.2943 0.5150 0.041 Uiso 1 1 calc R . .
H9B H -0.4020 0.0679 0.5182 0.041 Uiso 1 1 calc R . .
C10 C 0.2363(7) 0.2571(6) 0.22819(16) 0.0366(8) Uani 1 1 d . . .
H10A H 0.3569 0.3635 0.2373 0.044 Uiso 1 1 calc R . .
H10B H 0.1307 0.3012 0.1929 0.044 Uiso 1 1 calc R . .
C11 C 0.3700(7) 0.0674(6) 0.21053(16) 0.0398(9) Uani 1 1 d . . .
H11A H 0.4947 0.0360 0.2432 0.048 Uiso 1 1 calc R . .
H11B H 0.2528 -0.0443 0.2083 0.048 Uiso 1 1 calc R . .
C12 C 0.4920(8) 0.0815(7) 0.15000(17) 0.0477(10) Uani 1 1 d . B .
H12A H 0.3663 0.1054 0.1170 0.057 Uiso 1 1 calc R . .
H12B H 0.6030 0.1974 0.1514 0.057 Uiso 1 1 calc R . .
C13 C 0.6334(9) -0.1012(7) 0.13471(19) 0.0597(12) Uani 1 1 d . . .
H13A H 0.5414 -0.2199 0.1470 0.072 Uiso 0.50 1 calc PR A 1
H13B H 0.7892 -0.1000 0.1592 0.072 Uiso 0.50 1 calc PR A 1
H13C H 0.7400 -0.1381 0.1706 0.072 Uiso 0.50 1 d PR A 2
H13D H 0.5189 -0.2126 0.1265 0.072 Uiso 0.50 1 d PR A 2
C14A C 0.688(2) -0.1216(14) 0.0661(4) 0.053(2) Uiso 0.50 1 d P B 1
H14A H 0.5333 -0.1079 0.0417 0.063 Uiso 0.50 1 calc PR B 1
H14B H 0.7932 -0.0089 0.0552 0.063 Uiso 0.50 1 calc PR B 1
C15A C 0.810(2) -0.3143(19) 0.0470(5) 0.070(3) Uiso 0.50 1 d P B 1
H15A H 0.6928 -0.4245 0.0507 0.084 Uiso 0.50 1 calc PR B 1
H15B H 0.8458 -0.3032 0.0032 0.084 Uiso 0.50 1 calc PR B 1
C16A C 1.032(3) -0.368(3) 0.0808(6) 0.110(5) Uiso 0.50 1 d P B 1
H16A H 1.0834 -0.5012 0.0684 0.132 Uiso 0.50 1 calc PR B 1
H16B H 1.0047 -0.3679 0.1247 0.132 Uiso 0.50 1 calc PR B 1
H16C H 1.1595 -0.2715 0.0723 0.132 Uiso 0.50 1 calc PR B 1
C14B C 0.7884(18) -0.0769(15) 0.0799(4) 0.053(2) Uiso 0.50 1 d P B 2
H14C H 0.6800 -0.0559 0.0431 0.063 Uiso 0.50 1 calc PR B 2
H14D H 0.8888 0.0444 0.0859 0.063 Uiso 0.50 1 calc PR B 2
C15B C 0.950(2) -0.246(2) 0.0686(6) 0.077(3) Uiso 0.50 1 d P B 2
H15C H 1.0818 -0.2473 0.1009 0.093 Uiso 0.50 1 calc PR B 2
H15D H 1.0258 -0.2236 0.0291 0.093 Uiso 0.50 1 calc PR B 2
C16B C 0.834(3) -0.447(2) 0.0666(6) 0.092(4) Uiso 0.50 1 d P B 2
H16D H 0.9594 -0.5493 0.0640 0.111 Uiso 0.50 1 calc PR B 2
H16E H 0.7208 -0.4557 0.0308 0.111 Uiso 0.50 1 calc PR B 2
H16F H 0.7454 -0.4672 0.1038 0.111 Uiso 0.50 1 calc PR B 2

loop_
_atom_site_aniso_label
_atom_site_aniso_U_11
_atom_site_aniso_U_22
_atom_site_aniso_U_33
_atom_site_aniso_U_23
_atom_site_aniso_U_13
_atom_site_aniso_U_12
O1 0.0191(11) 0.0203(11) 0.0463(13) -0.0027(10) 0.0083(9) 0.0033(9)
O2 0.0297(13) 0.0131(10) 0.0601(14) -0.0076(10) 0.0150(11) -0.0014(10)
O3 0.0195(11) 0.0133(10) 0.0587(15) -0.0045(10) 0.0069(10) -0.0002(9)
O4 0.0185(11) 0.0181(10) 0.0549(14) -0.0070(9) 0.0034(10) 0.0055(9)
C1 0.0209(16) 0.0130(13) 0.0460(18) -0.0039(12) 0.0003(14) 0.0024(12)
C2 0.0219(16) 0.0200(15) 0.0404(17) -0.0065(13) 0.0025(14) 0.0022(13)
C3 0.0191(16) 0.0190(14) 0.0402(16) -0.0012(13) 0.0012(13) 0.0026(13)
C4 0.0157(16) 0.0144(13) 0.0409(16) -0.0045(12) 0.0026(13) 0.0002(12)
C5 0.0153(16) 0.0162(14) 0.0393(16) -0.0054(13) 0.0036(13) -0.0017(12)
C6 0.0188(15) 0.0182(14) 0.0410(17) 0.0013(13) -0.0008(13) 0.0002(12)
C7 0.0280(17) 0.0176(14) 0.0481(18) -0.0043(14) 0.0119(14) -0.0023(14)
C8 0.0260(18) 0.0359(19) 0.0483(19) 0.0067(16) 0.0045(15) 0.0066(16)
C9 0.0306(18) 0.0253(16) 0.0454(19) -0.0039(14) 0.0035(16) -0.0014(14)
C10 0.0306(19) 0.0330(18) 0.0470(19) -0.0036(16) 0.0099(16) 0.0044(16)
C11 0.033(2) 0.040(2) 0.047(2) -0.0048(16) 0.0119(16) 0.0025(16)
C12 0.048(2) 0.046(2) 0.050(2) -0.0032(18) 0.0134(18) 0.0142(19)
C13 0.066(3) 0.058(3) 0.057(2) 0.006(2) 0.027(2) 0.027(2)

loop_
_atom_type_symbol
_atom_type_description
_atom_type_scat_dispersion_real
_atom_type_scat_dispersion_imag
_atom_type_scat_source
C C 0.0033 0.0016 'International Tables Vol C Tables 4.2.6.8 and 6.1.1.4'
H H 0.0000 0.0000 'International Tables Vol C Tables 4.2.6.8 and 6.1.1.4'
O O 0.0106 0.0060 'International Tables Vol C Tables 4.2.6.8 and 6.1.1.4'

loop_
_geom_angle_atom_site_label_1
_geom_angle_atom_site_label_2
_geom_angle_atom_site_label_3
_geom_angle
_geom_angle_site_symmetry_1
_geom_angle_site_symmetry_3
_geom_angle_publ_flag
C1 O1 C2 115.8(2) . . ?
C7 O2 C1 109.3(2) . . ?
O1 C1 O2 109.0(2) . . ?
O1 C1 C5 118.3(2) . . ?
O2 C1 C5 103.4(2) . . ?
O1 C2 C10 107.4(3) . . ?
O1 C2 C3 109.2(2) . . ?
C10 C2 C3 115.9(3) . . ?
O3 C3 C8 108.9(3) . . ?
O3 C3 C2 107.1(2) . . ?
C8 C3 C2 112.1(3) . . ?
O3 C3 C4 110.8(2) . . ?
C8 C3 C4 112.5(3) . . ?
C2 C3 C4 105.3(2) . . ?
O4 C4 C5 108.7(2) . . ?
O4 C4 C3 113.2(2) . . ?
C5 C4 C3 109.2(2) . . ?
C6 C5 C4 112.4(2) . . ?
C6 C5 C1 101.7(2) . . ?
C4 C5 C1 111.5(3) . . ?
C9 C6 C5 128.5(3) . . ?
C9 C6 C7 125.8(3) . . ?
C5 C6 C7 105.7(3) . . ?
O2 C7 C6 106.3(3) . . ?
C2 C10 C11 113.3(3) . . ?
C12 C11 C10 114.1(3) . . ?
C13 C12 C11 113.6(3) . . ?
C12 C13 C14B 114.1(5) . . ?
C12 C13 C14A 114.6(5) . . ?
C15A C14A C13 116.7(7) . . ?
C16A C15A C14A 116.4(11) . . ?
C15B C14B C13 114.8(8) . . ?
C14B C15B C16B 116.1(11) . . ?

loop_
_geom_bond_atom_site_label_1
_geom_bond_atom_site_label_2
_geom_bond_distance
_geom_bond_site_symmetry_2
_geom_bond_publ_flag
O1 C1 1.371(4) . ?
O1 C2 1.443(4) . ?
O2 C7 1.433(4) . ?
O2 C1 1.461(4) . ?
O3 C3 1.436(4) . ?
O4 C4 1.412(4) . ?
C1 C5 1.535(4) . ?
C2 C10 1.511(5) . ?
C2 C3 1.536(4) . ?
C3 C8 1.518(4) . ?
C3 C4 1.536(4) . ?
C4 C5 1.528(4) . ?
C5 C6 1.495(4) . ?
C6 C9 1.313(5) . ?
C6 C7 1.515(4) . ?
C10 C11 1.532(5) . ?
C11 C12 1.518(5) . ?
C12 C13 1.501(6) . ?
C13 C14B 1.515(9) . ?
C13 C14A 1.552(9) . ?
C14A C15A 1.527(15) . ?
C15A C16A 1.446(18) . ?
C14B C15B 1.474(15) . ?
C15B C16B 1.49(2) . ?

loop_
_geom_hbond_atom_site_label_D
_geom_hbond_atom_site_label_H
_geom_hbond_atom_site_label_A
_geom_hbond_distance_DH
_geom_hbond_distance_HA
_geom_hbond_distance_DA
_geom_hbond_angle_DHA
_geom_hbond_site_symmetry_A
O3 H3O O2 0.84 2.04 2.874(3) 170.8 1_565
O4 H4O O3 0.84 2.06 2.886(3) 168.6 1_455

loop_
_geom_torsion_atom_site_label_1
_geom_torsion_atom_site_label_2
_geom_torsion_atom_site_label_3
_geom_torsion_atom_site_label_4
_geom_torsion
_geom_torsion_site_symmetry_1
_geom_torsion_site_symmetry_2
_geom_torsion_site_symmetry_3
_geom_torsion_site_symmetry_4
_geom_torsion_publ_flag
C2 O1 C1 O2 76.1(3) . . . . ?
C2 O1 C1 C5 -41.6(3) . . . . ?
C7 O2 C1 O1 -155.0(2) . . . . ?
C7 O2 C1 C5 -28.4(3) . . . . ?
C1 O1 C2 C10 -177.1(3) . . . . ?
C1 O1 C2 C3 56.5(3) . . . . ?
O1 C2 C3 O3 51.5(3) . . . . ?
C10 C2 C3 O3 -69.9(3) . . . . ?
O1 C2 C3 C8 170.9(3) . . . . ?
C10 C2 C3 C8 49.5(4) . . . . ?
O1 C2 C3 C4 -66.5(3) . . . . ?
C10 C2 C3 C4 172.1(3) . . . . ?
O3 C3 C4 O4 68.9(3) . . . . ?
C8 C3 C4 O4 -53.2(3) . . . . ?
C2 C3 C4 O4 -175.6(2) . . . . ?
O3 C3 C4 C5 -52.3(3) . . . . ?
C8 C3 C4 C5 -174.4(3) . . . . ?
C2 C3 C4 C5 63.2(3) . . . . ?
O4 C4 C5 C6 74.3(3) . . . . ?
C3 C4 C5 C6 -161.7(2) . . . . ?
O4 C4 C5 C1 -172.2(2) . . . . ?
C3 C4 C5 C1 -48.2(3) . . . . ?
O1 C1 C5 C6 157.1(2) . . . . ?
O2 C1 C5 C6 36.6(3) . . . . ?
O1 C1 C5 C4 37.1(3) . . . . ?
O2 C1 C5 C4 -83.5(3) . . . . ?
C4 C5 C6 C9 -95.8(4) . . . . ?
C1 C5 C6 C9 144.8(3) . . . . ?
C4 C5 C6 C7 87.6(3) . . . . ?
C1 C5 C6 C7 -31.9(3) . . . . ?
C1 O2 C7 C6 8.4(3) . . . . ?
C9 C6 C7 O2 -161.1(3) . . . . ?
C5 C6 C7 O2 15.7(3) . . . . ?
O1 C2 C10 C11 51.8(4) . . . . ?
C3 C2 C10 C11 174.2(3) . . . . ?
C2 C10 C11 C12 170.7(3) . . . . ?
C10 C11 C12 C13 177.0(4) . . . . ?
C11 C12 C13 C14B -170.6(5) . . . . ?
C11 C12 C13 C14A 161.0(5) . . . . ?
C12 C13 C14A C15A -174.3(8) . . . . ?
C13 C14A C15A C16A -53.7(15) . . . . ?
C12 C13 C14B C15B 173.2(8) . . . . ?
C13 C14B C15B C16B 50.6(14) . . . . ?
